data_7211952
loop_
_publ_author_name
'Barnes, Nicholas A.'
'Flower, Kevin R.'
'Fyyaz, Saad A.'
'Godfrey, Stephen M.'
'McGown, Alan T.'
'Miles, Philip J.'
'Pritchard, Robin G.'
'Warren, John E.'

_publ_section_title
;
 Can the solid state structures of the dihalogen adducts R3EX2 (E = P, As;
 R = alkyl, aryl; X = Br, I) with the molecular spoke geometry be
 considered good mimics of the gold(i) systems [(R3E)AuX] (E = As, P; R =
 alkyl, aryl; X = Cl, Br, I)?
;
_journal_issue 3
_journal_name_full CrystEngComm
_journal_page_first 784
_journal_paper_doi 10.1039/b917245a
_journal_volume 12
_journal_year 2010
_chemical_compound_source 'synthesis as described'
_chemical_formula_moiety 'C29 H24 Au1 O1 P1'
_chemical_formula_sum 'C29 H24 Au O P'
_chemical_formula_weight 616.23
_chemical_name_systematic
;
?
;
_space_group_IT_number 61
_symmetry_cell_setting orthorhombic
_symmetry_Int_Tables_number 61
_symmetry_space_group_name_Hall '-P 2ac 2ab'
_symmetry_space_group_name_H-M 'P b c a'
_atom_sites_solution_hydrogens geom
_atom_sites_solution_primary direct
_atom_sites_solution_secondary difmap
_audit_creation_date 2008-03-22T16:13:36-00:00
_audit_creation_method 'WinGX routine CIF_UPDATE'
_cell_angle_alpha 90
_cell_angle_beta 90
_cell_angle_gamma 90
_cell_formula_units_Z 8
_cell_length_a 9.01160(10)
_cell_length_b 18.1680(3)
_cell_length_c 28.8665(5)
_cell_measurement_reflns_used 5933
_cell_measurement_temperature 150(2)
_cell_measurement_theta_max 26
_cell_measurement_theta_min 2
_cell_measurement_wavelength 0.71073
_cell_volume 4726.10(12)
_computing_cell_refinement 'HKL Scalepack (Otwinowski & Minor 1997)'
_computing_data_collection 'Collect (Nonius BV, 1997-2000)'
_computing_data_reduction 'HKL Denzo and Scalepack (Otwinowski & Minor 1997)'
_computing_molecular_graphics 'Ortep-3 for Windows (Farrugia, 1997)'
_computing_publication_material 'WinGX publication routines (Farrugia, 1999)'
_computing_structure_refinement 'SHELXL-97 (Sheldrick, 1997)'
_computing_structure_solution 'DIRDIF99 (Beurskens et al, 1999)'
_diffrn_ambient_temperature 150(2)
_diffrn_detector 'CCD plate'
_diffrn_detector_area_resol_mean 9
_diffrn_measured_fraction_theta_full 0.992
_diffrn_measured_fraction_theta_max 0.992
_diffrn_measurement_device '95mm CCD camera on \k-goniostat'
_diffrn_measurement_device_type KappaCCD
_diffrn_measurement_method 'CCD rotation images, thick slices'
_diffrn_orient_matrix_type 'by Nonius Collect from scalepack cell'
_diffrn_orient_matrix_UB_11 0.597733E-1
_diffrn_orient_matrix_UB_12 0.271547E-1
_diffrn_orient_matrix_UB_13 0.02366
_diffrn_orient_matrix_UB_21 0.862142E-1
_diffrn_orient_matrix_UB_22 0.1252E-2
_diffrn_orient_matrix_UB_23 -0.217961E-1
_diffrn_orient_matrix_UB_31 -0.361688E-1
_diffrn_orient_matrix_UB_32 0.478608E-1
_diffrn_orient_matrix_UB_33 -0.128537E-1
_diffrn_radiation_monochromator graphite
_diffrn_radiation_probe x-ray
_diffrn_radiation_type MoK\a
_diffrn_radiation_wavelength 0.71073
_diffrn_reflns_av_R_equivalents 0.091
_diffrn_reflns_av_unetI/netI 0.0425
_diffrn_reflns_limit_h_max 10
_diffrn_reflns_limit_h_min 0
_diffrn_reflns_limit_k_max 22
_diffrn_reflns_limit_k_min 0
_diffrn_reflns_limit_l_max 34
_diffrn_reflns_limit_l_min 0
_diffrn_reflns_number 34792
_diffrn_reflns_theta_full 25.5
_diffrn_reflns_theta_max 25.5
_diffrn_reflns_theta_min 3.08
_diffrn_source 'Enraf Nonius FR590'
_exptl_absorpt_coefficient_mu 6.312
_exptl_absorpt_correction_T_max 0.6544
_exptl_absorpt_correction_T_min 0.4601
_exptl_absorpt_correction_type multi-scan
_exptl_absorpt_process_details
;
multi-scan from symmetry-related measurements
Sortav (Blessing 1995)
;
_exptl_crystal_colour colourless
_exptl_crystal_density_diffrn 1.732
_exptl_crystal_density_method 'not measured'
_exptl_crystal_description prism
_exptl_crystal_F_000 2400
_exptl_crystal_size_max 0.14
_exptl_crystal_size_mid 0.14
_exptl_crystal_size_min 0.08
_refine_diff_density_max 5.46
_refine_diff_density_min -2.885
_refine_diff_density_rms 0.296
_refine_ls_extinction_method none
_refine_ls_goodness_of_fit_ref 1.26
_refine_ls_hydrogen_treatment constr
_refine_ls_matrix_type full
_refine_ls_number_parameters 290
_refine_ls_number_reflns 4364
_refine_ls_number_restraints 0
_refine_ls_restrained_S_all 1.26
_refine_ls_R_factor_all 0.1257
_refine_ls_R_factor_gt 0.0737
_refine_ls_shift/su_max 0.001
_refine_ls_shift/su_mean 0
_refine_ls_structure_factor_coef Fsqd
_refine_ls_weighting_details 'calc w=1/[\s^2^(Fo^2^)+(0.0311P)^2^+143.4947P] where P=(Fo^2^+2Fc^2^)/3'
_refine_ls_weighting_scheme calc
_refine_ls_wR_factor_gt 0.1497
_refine_ls_wR_factor_ref 0.1794
_reflns_number_gt 2776
_reflns_number_total 4364
_reflns_threshold_expression >2sigma(I)
_cod_data_source_file b917245a.txt
_cod_data_source_block 3b
_cod_database_code 7211952

loop_
_symmetry_equiv_pos_as_xyz
'x, y, z'
'-x+1/2, -y, z+1/2'
'x+1/2, -y+1/2, -z'
'-x, y+1/2, -z+1/2'
'-x, -y, -z'
'x-1/2, y, -z-1/2'
'-x-1/2, y-1/2, z'
'x, -y-1/2, z-1/2'

loop_
_atom_site_label
_atom_site_type_symbol
_atom_site_fract_x
_atom_site_fract_y
_atom_site_fract_z
_atom_site_U_iso_or_equiv
_atom_site_adp_type
_atom_site_occupancy
_atom_site_symmetry_multiplicity
_atom_site_calc_flag
_atom_site_refinement_flags
C1 C 0.5541(18) 0.7270(9) 0.1788(4) 0.045(4) Uani 1 1 d .
C2 C 0.4751(17) 0.6920(10) 0.2148(5) 0.049(4) Uani 1 1 d .
C3 C 0.3672(19) 0.7254(11) 0.2403(6) 0.059(5) Uani 1 1 d .
H3 H 0.3177 0.6993 0.2643 0.071 Uiso 1 1 calc R
C4 C 0.331(2) 0.7979(13) 0.2309(7) 0.069(6) Uani 1 1 d .
H4 H 0.2485 0.8202 0.246 0.083 Uiso 1 1 calc R
C5 C 0.414(2) 0.8380(11) 0.1992(6) 0.068(6) Uani 1 1 d .
H5 H 0.3984 0.8894 0.1957 0.081 Uiso 1 1 calc R
C6 C 0.5195(19) 0.8019(10) 0.1728(5) 0.049(4) Uani 1 1 d .
H6 H 0.5709 0.829 0.1497 0.059 Uiso 1 1 calc R
C7 C 0.433(2) 0.5776(11) 0.2543(6) 0.073(6) Uani 1 1 d .
H7A H 0.4485 0.5995 0.285 0.109 Uiso 1 1 calc R
H7B H 0.4677 0.5265 0.2545 0.109 Uiso 1 1 calc R
H7C H 0.3267 0.5786 0.2468 0.109 Uiso 1 1 calc R
C8 C 0.7319(16) 0.5153(8) 0.0641(5) 0.039(3) Uani 1 1 d .
C9 C 0.6758(16) 0.4647(9) 0.0984(5) 0.045(4) Uani 1 1 d .
C10 C 0.6036(17) 0.3993(9) 0.0830(6) 0.048(4) Uani 1 1 d .
C11 C 0.5884(16) 0.3863(11) 0.0350(6) 0.053(4) Uani 1 1 d .
H11 H 0.5391 0.3431 0.0248 0.064 Uiso 1 1 calc R
C12 C 0.6426(17) 0.4343(9) 0.0033(6) 0.051(4) Uani 1 1 d .
H12 H 0.634 0.4237 -0.0288 0.061 Uiso 1 1 calc R
C13 C 0.7116(16) 0.4998(9) 0.0179(5) 0.042(4) Uani 1 1 d .
H13 H 0.7449 0.5341 -0.0047 0.051 Uiso 1 1 calc R
C14 C 0.540(2) 0.3514(11) 0.1157(7) 0.064(5) Uani 1 1 d .
H14 H 0.4863 0.3096 0.1054 0.077 Uiso 1 1 calc R
C15 C 0.555(2) 0.3639(11) 0.1621(8) 0.076(6) Uani 1 1 d .
H15 H 0.5156 0.3302 0.1839 0.091 Uiso 1 1 calc R
C16 C 0.631(2) 0.4281(12) 0.1772(7) 0.068(6) Uani 1 1 d .
H16 H 0.6422 0.4369 0.2094 0.082 Uiso 1 1 calc R
C17 C 0.6898(16) 0.4777(9) 0.1461(5) 0.045(4) Uani 1 1 d .
H17 H 0.7394 0.5205 0.1569 0.054 Uiso 1 1 calc R
C18 C 0.8502(16) 0.6489(9) 0.0273(5) 0.043(4) Uani 1 1 d .
C19 C 0.7484(17) 0.6997(9) 0.0116(5) 0.043(4) Uani 1 1 d .
H19 H 0.6651 0.7111 0.0305 0.051 Uiso 1 1 calc R
C20 C 0.7633(18) 0.7348(9) -0.0308(5) 0.047(4) Uani 1 1 d .
H20 H 0.691 0.7691 -0.041 0.057 Uiso 1 1 calc R
C21 C 0.8852(18) 0.7188(9) -0.0577(6) 0.048(4) Uani 1 1 d .
H21 H 0.8965 0.7419 -0.087 0.058 Uiso 1 1 calc R
C22 C 0.9914(17) 0.6694(9) -0.0425(5) 0.044(4) Uani 1 1 d .
H22 H 1.0755 0.6594 -0.0614 0.053 Uiso 1 1 calc R
C23 C 0.9765(16) 0.6347(9) -0.0005(6) 0.044(4) Uani 1 1 d .
H23 H 1.0505 0.6013 0.0099 0.053 Uiso 1 1 calc R
C24 C 1.0029(16) 0.5788(9) 0.1018(5) 0.041(4) Uani 1 1 d .
C25 C 1.0843(18) 0.6321(10) 0.1238(6) 0.052(4) Uani 1 1 d .
H25 H 1.0395 0.6782 0.1306 0.063 Uiso 1 1 calc R
C26 C 1.231(2) 0.6200(15) 0.1364(6) 0.070(6) Uani 1 1 d .
H26 H 1.2901 0.6589 0.1482 0.084 Uiso 1 1 calc R
C27 C 1.289(2) 0.5488(14) 0.1313(6) 0.069(6) Uani 1 1 d .
H27 H 1.387 0.5388 0.142 0.082 Uiso 1 1 calc R
C28 C 1.2087(19) 0.4937(12) 0.1112(6) 0.065(5) Uani 1 1 d .
H28 H 1.2507 0.4462 0.1073 0.078 Uiso 1 1 calc R
C29 C 1.0637(17) 0.5079(10) 0.0966(6) 0.052(4) Uani 1 1 d .
H29 H 1.0062 0.4697 0.0831 0.062 Uiso 1 1 calc R
Au1 Au 0.68402(6) 0.66961(3) 0.133762(18) 0.0360(2) Uani 1 1 d .
O1 O 0.5126(14) 0.6182(7) 0.2207(4) 0.060(3) Uani 1 1 d .
P1 P 0.8186(4) 0.6019(2) 0.08179(12) 0.0336(8) Uani 1 1 d .

loop_
_atom_site_aniso_label
_atom_site_aniso_U_11
_atom_site_aniso_U_22
_atom_site_aniso_U_33
_atom_site_aniso_U_23
_atom_site_aniso_U_13
_atom_site_aniso_U_12
C1 0.055(9) 0.066(11) 0.015(7) 0.006(7) -0.015(7) -0.021(8)
C2 0.035(8) 0.081(13) 0.030(8) 0.001(8) 0.001(6) 0.002(8)
C3 0.052(10) 0.088(14) 0.037(10) -0.018(10) 0.013(8) -0.006(10)
C4 0.054(11) 0.097(16) 0.057(12) -0.035(12) 0.000(9) 0.012(11)
C5 0.084(14) 0.066(12) 0.052(11) -0.036(10) 0.000(10) 0.010(11)
C6 0.056(10) 0.065(11) 0.026(8) -0.001(8) -0.003(7) 0.004(9)
C7 0.083(14) 0.097(15) 0.039(10) 0.001(11) 0.027(10) -0.014(12)
C8 0.035(8) 0.044(9) 0.039(8) 0.005(7) 0.007(6) 0.000(7)
C9 0.028(7) 0.060(10) 0.047(9) -0.014(8) -0.001(7) 0.008(7)
C10 0.035(8) 0.048(10) 0.060(11) -0.005(8) -0.005(7) 0.006(7)
C11 0.028(8) 0.073(12) 0.059(11) 0.002(10) -0.011(7) 0.002(8)
C12 0.042(9) 0.054(10) 0.056(11) -0.020(9) 0.003(8) 0.002(8)
C13 0.039(8) 0.052(9) 0.036(8) 0.006(7) 0.003(6) 0.001(7)
C14 0.073(13) 0.066(12) 0.055(12) 0.006(10) -0.006(10) -0.006(10)
C15 0.066(13) 0.063(13) 0.099(18) 0.030(12) 0.003(12) 0.001(11)
C16 0.060(12) 0.084(15) 0.061(12) 0.022(11) 0.000(9) 0.006(11)
C17 0.035(8) 0.056(10) 0.043(9) -0.001(7) 0.007(7) 0.004(7)
C18 0.030(8) 0.065(11) 0.035(8) -0.010(7) 0.001(6) -0.007(7)
C19 0.030(7) 0.064(10) 0.034(8) -0.001(8) -0.003(7) -0.005(7)
C20 0.045(9) 0.058(11) 0.040(9) 0.005(8) 0.000(7) -0.004(8)
C21 0.050(9) 0.051(10) 0.043(9) 0.004(8) -0.005(8) -0.006(8)
C22 0.043(8) 0.061(10) 0.029(8) -0.009(8) 0.006(6) -0.002(8)
C23 0.032(8) 0.053(10) 0.047(9) -0.005(8) -0.004(7) 0.000(7)
C24 0.036(8) 0.052(9) 0.036(8) 0.000(7) -0.004(6) 0.005(7)
C25 0.043(9) 0.066(11) 0.048(10) -0.004(9) -0.009(8) -0.018(8)
C26 0.043(10) 0.127(19) 0.039(10) 0.000(12) -0.013(8) -0.021(11)
C27 0.043(10) 0.121(18) 0.041(10) 0.016(12) -0.006(8) 0.003(12)
C28 0.049(11) 0.090(15) 0.056(11) -0.001(11) -0.008(9) 0.026(11)
C29 0.042(9) 0.067(11) 0.046(9) -0.009(9) -0.007(7) 0.006(8)
Au1 0.0305(3) 0.0510(4) 0.0266(3) -0.0034(3) 0.0013(2) 0.0002(3)
O1 0.063(8) 0.070(8) 0.047(7) 0.002(6) 0.007(6) -0.001(7)
P1 0.0283(17) 0.044(2) 0.0285(18) -0.0023(16) 0.0004(15) 0.0000(17)

loop_
_atom_type_symbol
_atom_type_description
_atom_type_scat_dispersion_real
_atom_type_scat_dispersion_imag
_atom_type_scat_source
C C 0.003 0.002 'International Tables Vol C Tables 4.2.6.8 and 6.1.1.4'
H H 0 0 'International Tables Vol C Tables 4.2.6.8 and 6.1.1.4'
Au Au -2.013 8.802 'International Tables Vol C Tables 4.2.6.8 and 6.1.1.4'
O O 0.011 0.006 'International Tables Vol C Tables 4.2.6.8 and 6.1.1.4'
P P 0.102 0.094 'International Tables Vol C Tables 4.2.6.8 and 6.1.1.4'

loop_
_geom_angle_atom_site_label_1
_geom_angle_atom_site_label_2
_geom_angle_atom_site_label_3
_geom_angle
C6 C1 C2 114.6(16)
C6 C1 Au1 122.9(11)
C2 C1 Au1 121.9(13)
C3 C2 O1 122.4(16)
C3 C2 C1 123.9(18)
O1 C2 C1 113.7(14)
C2 C3 C4 119.1(18)
C2 C3 H3 120.4
C4 C3 H3 120.4
C3 C4 C5 120.0(18)
C3 C4 H4 120
C5 C4 H4 120
C6 C5 C4 119.1(19)
C6 C5 H5 120.5
C4 C5 H5 120.5
C5 C6 C1 122.8(17)
C5 C6 H6 118.6
C1 C6 H6 118.6
O1 C7 H7A 109.5
O1 C7 H7B 109.5
H7A C7 H7B 109.5
O1 C7 H7C 109.5
H7A C7 H7C 109.5
H7B C7 H7C 109.5
C13 C8 C9 119.3(14)
C13 C8 P1 120.2(11)
C9 C8 P1 120.4(11)
C17 C9 C10 119.1(16)
C17 C9 C8 122.4(15)
C10 C9 C8 118.5(14)
C14 C10 C11 121.1(16)
C14 C10 C9 119.5(16)
C11 C10 C9 119.2(16)
C12 C11 C10 121.4(17)
C12 C11 H11 119.3
C10 C11 H11 119.3
C11 C12 C13 120.0(16)
C11 C12 H12 120
C13 C12 H12 120
C8 C13 C12 121.4(15)
C8 C13 H13 119.3
C12 C13 H13 119.3
C15 C14 C10 121.1(19)
C15 C14 H14 119.5
C10 C14 H14 119.5
C14 C15 C16 119.0(19)
C14 C15 H15 120.5
C16 C15 H15 120.5
C17 C16 C15 121.5(19)
C17 C16 H16 119.3
C15 C16 H16 119.3
C16 C17 C9 119.7(17)
C16 C17 H17 120.2
C9 C17 H17 120.2
C19 C18 C23 118.0(15)
C19 C18 P1 119.8(11)
C23 C18 P1 122.1(13)
C18 C19 C20 122.3(15)
C18 C19 H19 118.8
C20 C19 H19 118.8
C21 C20 C19 118.6(16)
C21 C20 H20 120.7
C19 C20 H20 120.7
C20 C21 C22 120.8(15)
C20 C21 H21 119.6
C22 C21 H21 119.6
C23 C22 C21 120.6(15)
C23 C22 H22 119.7
C21 C22 H22 119.7
C22 C23 C18 119.7(15)
C22 C23 H23 120.2
C18 C23 H23 120.2
C25 C24 C29 119.2(15)
C25 C24 P1 118.4(12)
C29 C24 P1 122.4(12)
C24 C25 C26 121.2(19)
C24 C25 H25 119.4
C26 C25 H25 119.4
C25 C26 C27 118.5(19)
C25 C26 H26 120.8
C27 C26 H26 120.8
C28 C27 C26 121.2(17)
C28 C27 H27 119.4
C26 C27 H27 119.4
C27 C28 C29 119.4(19)
C27 C28 H28 120.3
C29 C28 H28 120.3
C28 C29 C24 120.0(17)
C28 C29 H29 120
C24 C29 H29 120
C1 Au1 P1 176.9(4)
C2 O1 C7 117.5(14)
C24 P1 C18 104.0(7)
C24 P1 C8 106.4(7)
C18 P1 C8 103.4(7)
C24 P1 Au1 113.7(5)
C18 P1 Au1 113.5(5)
C8 P1 Au1 114.8(5)

loop_
_geom_bond_atom_site_label_1
_geom_bond_atom_site_label_2
_geom_bond_distance
C1 C6 1.41(2)
C1 C2 1.41(2)
C1 Au1 2.038(17)
C2 C3 1.36(2)
C2 O1 1.39(2)
C3 C4 1.39(3)
C3 H3 0.95
C4 C5 1.39(3)
C4 H4 0.95
C5 C6 1.38(2)
C5 H5 0.95
C6 H6 0.95
C7 O1 1.417(19)
C7 H7A 0.98
C7 H7B 0.98
C7 H7C 0.98
C8 C13 1.38(2)
C8 C9 1.44(2)
C8 P1 1.829(15)
C9 C17 1.40(2)
C9 C10 1.43(2)
C10 C14 1.40(2)
C10 C11 1.41(2)
C11 C12 1.36(2)
C11 H11 0.95
C12 C13 1.41(2)
C12 H12 0.95
C13 H13 0.95
C14 C15 1.36(3)
C14 H14 0.95
C15 C16 1.42(3)
C15 H15 0.95
C16 C17 1.38(2)
C16 H16 0.95
C17 H17 0.95
C18 C19 1.38(2)
C18 C23 1.42(2)
C18 P1 1.811(16)
C19 C20 1.39(2)
C19 H19 0.95
C20 C21 1.38(2)
C20 H20 0.95
C21 C22 1.38(2)
C21 H21 0.95
C22 C23 1.37(2)
C22 H22 0.95
C23 H23 0.95
C24 C25 1.37(2)
C24 C29 1.41(2)
C24 P1 1.808(14)
C25 C26 1.39(2)
C25 H25 0.95
C26 C27 1.40(3)
C26 H26 0.95
C27 C28 1.37(3)
C27 H27 0.95
C28 C29 1.40(2)
C28 H28 0.95
C29 H29 0.95
Au1 P1 2.288(4)
